data_7122214
loop_
_publ_author_name
'Lorenz, Volker'
'Liebing, Phil'
'Bathelier, Adrien'
'Engelhardt, Felix'
'Maron, Laurent'
'Hilfert, Liane'
'Busse, Sabine'
'Edelmann, Frank T.'

_publ_section_title
;
 The &quot;Wanderlust&quot; of Me<sub>3</sub>Si groups in rare-earth
 triple-decker complexes: a combined experimental and computational study.
;
_journal_issue 73
_journal_name_full 'Chemical communications (Cambridge, England)'
_journal_page_first 10280
_journal_page_last 10283
_journal_paper_doi 10.1039/c8cc05317k
_journal_volume 54
_journal_year 2018
_chemical_formula_moiety 'C84 H144 Si12 Y4'
_chemical_formula_sum 'C84 H144 Si12 Y4'
_chemical_formula_weight 1846.70
_space_group_crystal_system triclinic
_space_group_IT_number 2
_space_group_name_Hall '-P 1'
_space_group_name_H-M_alt 'P -1'
_symmetry_space_group_name_Hall '-P 1'
_symmetry_space_group_name_H-M 'P -1'
_atom_sites_solution_hydrogens geom
_audit_creation_method SHELXL-2017/1
_audit_update_record
;
2018-04-25 deposited with the CCDC.
2018-08-21 downloaded from the CCDC.
;
_cell_angle_alpha 87.01(4)
_cell_angle_beta 81.33(5)
_cell_angle_gamma 86.58(5)
_cell_formula_units_Z 1
_cell_length_a 11.761(8)
_cell_length_b 13.119(6)
_cell_length_c 15.744(8)
_cell_measurement_reflns_used 19151
_cell_measurement_temperature 100(1)
_cell_measurement_theta_max 25.446
_cell_measurement_theta_min 1.754
_cell_volume 2395(2)
_computing_cell_refinement 'STOE X-AREA'
_computing_data_collection 'STOE X-AREA'
_computing_data_reduction 'STOE X-RED'
_computing_structure_refinement 'SHELXL-2017/1 (Sheldrick, 2017)'
_computing_structure_solution 'SHELXT-2014/5 (Sheldrick, 2014)'
_diffrn_ambient_temperature 100(1)
_diffrn_detector 'image plate (34 cm diameter)'
_diffrn_detector_area_resol_mean 6.67
_diffrn_detector_type STOE
_diffrn_measured_fraction_theta_full 0.995
_diffrn_measured_fraction_theta_max 0.987
_diffrn_measurement_details ' 232 frames, detector distance = 100 mm'
_diffrn_measurement_device '2-circle goniometer'
_diffrn_measurement_device_type 'STOE IPDS 2T'
_diffrn_measurement_method 'rotation method'
_diffrn_radiation_collimation '0.5 mm diameter, monocapillary'
_diffrn_radiation_monochromator 'plane graphite'
_diffrn_radiation_polarisn_norm 0
_diffrn_radiation_type 'Mo K\a'
_diffrn_radiation_wavelength 0.71073
_diffrn_reflns_av_R_equivalents 0.0727
_diffrn_reflns_av_unetI/netI 0.0698
_diffrn_reflns_Laue_measured_fraction_full 0.995
_diffrn_reflns_Laue_measured_fraction_max 0.987
_diffrn_reflns_limit_h_max 14
_diffrn_reflns_limit_h_min -14
_diffrn_reflns_limit_k_max 15
_diffrn_reflns_limit_k_min -15
_diffrn_reflns_limit_l_max 18
_diffrn_reflns_limit_l_min -18
_diffrn_reflns_number 19151
_diffrn_reflns_point_group_measured_fraction_full 0.995
_diffrn_reflns_point_group_measured_fraction_max 0.987
_diffrn_reflns_theta_full 25.242
_diffrn_reflns_theta_max 25.446
_diffrn_reflns_theta_min 1.754
_diffrn_source 'sealed X-ray tube, 12 x 0.4 mm long-fine focus'
_diffrn_source_current 40
_diffrn_source_power 2.00
_diffrn_source_voltage 50
_exptl_absorpt_coefficient_mu 2.588
_exptl_absorpt_correction_T_max 0.8293
_exptl_absorpt_correction_T_min 0.6043
_exptl_absorpt_correction_type numerical
_exptl_absorpt_process_details 'STOE X-RED'
_exptl_crystal_colour yellow
_exptl_crystal_density_diffrn 1.280
_exptl_crystal_description plate
_exptl_crystal_F_000 972
_exptl_crystal_size_max 0.20
_exptl_crystal_size_mid 0.15
_exptl_crystal_size_min 0.08
_refine_diff_density_max 1.587
_refine_diff_density_min -0.830
_refine_diff_density_rms 0.081
_refine_ls_extinction_method none
_refine_ls_goodness_of_fit_ref 1.099
_refine_ls_hydrogen_treatment constr
_refine_ls_matrix_type full
_refine_ls_number_parameters 596
_refine_ls_number_reflns 8737
_refine_ls_number_restraints 1698
_refine_ls_restrained_S_all 1.040
_refine_ls_R_factor_all 0.0917
_refine_ls_R_factor_gt 0.0669
_refine_ls_shift/su_max 0.001
_refine_ls_shift/su_mean 0.000
_refine_ls_structure_factor_coef Fsqd
_refine_ls_weighting_details 'w=1/[\s^2^(Fo^2^)+(0.0665P)^2^+2.8238P] where P=(Fo^2^+2Fc^2^)/3'
_refine_ls_weighting_scheme calc
_refine_ls_wR_factor_gt 0.1432
_refine_ls_wR_factor_ref 0.1544
_reflns_Friedel_coverage 0.000
_reflns_number_gt 6643
_reflns_number_total 8737
_reflns_threshold_expression 'I > 2\s(I)'
_cod_data_source_file c8cc05317k2.cif
_cod_data_source_block fe0109_a
_cod_depositor_comments 'Adding full bibliography for 7122212--7122216.cif.'
_cod_database_code 7122214
_shelx_shelxl_version_number 2017/1
_shelx_space_group_comment
;
The symmetry employed for this shelxl refinement is uniquely defined
by the following loop, which should always be used as a source of
symmetry information in preference to the above space-group names.
They are only intended as comments.
;
_exptl_absorpt_special_details 'STOE X-RED'

loop_
_space_group_symop_operation_xyz
'x, y, z'
'-x, -y, -z'

loop_
_atom_site_label
_atom_site_type_symbol
_atom_site_fract_x
_atom_site_fract_y
_atom_site_fract_z
_atom_site_U_iso_or_equiv
_atom_site_adp_type
_atom_site_occupancy
_atom_site_site_symmetry_order
_atom_site_calc_flag
_atom_site_refinement_flags_posn
_atom_site_refinement_flags_adp
_atom_site_refinement_flags_occupancy
_atom_site_disorder_assembly
_atom_site_disorder_group
C2 C 0.7175(7) 0.4839(6) 0.2601(4) 0.0695(19) Uani 1 1 d . U . . .
H2 H 0.766879 0.537091 0.246442 0.083 Uiso 1 1 calc R U . . .
C3 C 0.6113(8) 0.5077(6) 0.2340(4) 0.073(2) Uani 1 1 d . U . . .
H3 H 0.607762 0.571904 0.206218 0.088 Uiso 1 1 calc R U . . .
C4 C 0.5082(8) 0.4582(6) 0.2395(4) 0.0698(18) Uani 1 1 d . U . . .
H4 H 0.452287 0.498145 0.215363 0.084 Uiso 1 1 calc R U . . .
C6 C 0.4676(7) 0.3623(6) 0.2728(4) 0.0638(17) Uani 1 1 d . U . . .
H6 H 0.391859 0.354611 0.264770 0.077 Uiso 1 1 calc R U . . .
C7 C 0.5139(6) 0.2765(5) 0.3148(4) 0.0538(14) Uani 1 1 d . U . . .
C8 C 0.6245(5) 0.2535(5) 0.3369(4) 0.0482(13) Uani 1 1 d . U . . .
H8 H 0.630897 0.187628 0.361145 0.058 Uiso 1 1 calc R U . . .
C9 C 0.7272(5) 0.3031(5) 0.3321(4) 0.0493(14) Uani 1 1 d . U . . .
H9 H 0.782811 0.261181 0.354680 0.059 Uiso 1 1 calc R U . . .
C10 C 0.7713(6) 0.3994(5) 0.3025(4) 0.0570(15) Uani 1 1 d . U . . .
C17 C 0.4234(5) 0.6012(4) 0.4379(3) 0.0370(11) Uani 1 1 d . U . . .
C18 C 0.5341(5) 0.6258(5) 0.4492(3) 0.0438(12) Uani 1 1 d . U . . .
H18 H 0.553208 0.689211 0.423564 0.053 Uiso 1 1 calc R U . . .
C19 C 0.6231(5) 0.5792(5) 0.4892(3) 0.0466(13) Uani 1 1 d . U . . .
H19 H 0.686366 0.619569 0.484226 0.056 Uiso 1 1 calc R U . . .
C20 C 0.6409(5) 0.4856(5) 0.5355(3) 0.0472(14) Uani 1 1 d . U . . .
H20 H 0.713322 0.479655 0.552805 0.057 Uiso 1 1 calc R U . . .
C24 C 0.9824(5) 0.1259(4) 0.7447(3) 0.0402(12) Uani 1 1 d . U . . .
C25 C 0.9791(5) 0.2144(4) 0.7926(3) 0.0405(12) Uani 1 1 d . U . . .
H25 H 1.044113 0.251603 0.775413 0.049 Uiso 1 1 calc R U . . .
C26 C 0.9037(5) 0.2622(4) 0.8598(3) 0.0409(12) Uani 1 1 d . U . . .
H26 H 0.931952 0.322781 0.874067 0.049 Uiso 1 1 calc R U . . .
C27 C 0.7968(5) 0.2419(5) 0.9109(3) 0.0394(11) Uani 1 1 d . U . . .
C28 C 0.7222(5) 0.1620(5) 0.9083(4) 0.0439(12) Uani 1 1 d . U . . .
H28 H 0.656567 0.169673 0.948952 0.053 Uiso 1 1 calc R U . . .
C29 C 0.7198(5) 0.0743(5) 0.8614(4) 0.0476(13) Uani 1 1 d . U . . .
H29 H 0.652642 0.039612 0.877355 0.057 Uiso 1 1 calc R U . . .
C30 C 0.7962(5) 0.0269(5) 0.7954(4) 0.0483(14) Uani 1 1 d . U . . .
H30 H 0.768664 -0.033318 0.779641 0.058 Uiso 1 1 calc R U . . .
C31 C 0.9031(5) 0.0483(5) 0.7481(3) 0.0408(12) Uani 1 1 d . U . . .
H31 H 0.928764 -0.001289 0.708511 0.049 Uiso 1 1 calc R U . . .
C38 C 0.9215(4) 0.0815(4) 1.0809(3) 0.0397(12) Uani 1 1 d . U . . .
H38 H 0.880848 0.123421 1.122100 0.048 Uiso 1 1 calc R U . . .
C39 C 0.8585(5) -0.0040(5) 1.0679(3) 0.0400(12) Uani 1 1 d . U . . .
H39 H 0.788039 -0.004629 1.103789 0.048 Uiso 1 1 calc R U . . .
C40 C 0.8758(4) -0.0884(4) 1.0142(3) 0.0359(11) Uani 1 1 d . U . . .
C41 C 0.9703(4) -0.1194(4) 0.9525(3) 0.0399(12) Uani 1 1 d . U . . .
H41 H 0.957836 -0.179900 0.927781 0.048 Uiso 1 1 calc R U . . .
Y1 Y 0.56843(5) 0.43216(4) 0.38709(3) 0.04345(17) Uani 1 1 d . . . . .
Y2 Y 0.92070(4) 0.07582(4) 0.90420(3) 0.03519(15) Uani 1 1 d . . . . .
Si1 Si 0.9157(5) 0.4015(5) 0.3017(4) 0.0453(13) Uani 0.452(9) 1 d D U P A 1
C11 C 0.9761(16) 0.5094(13) 0.2317(10) 0.078(6) Uani 0.452(9) 1 d D U P A 1
H11A H 1.057629 0.509197 0.232142 0.116 Uiso 0.452(9) 1 calc R U P A 1
H11B H 0.961489 0.502026 0.174039 0.116 Uiso 0.452(9) 1 calc R U P A 1
H11C H 0.940364 0.572687 0.252784 0.116 Uiso 0.452(9) 1 calc R U P A 1
C12 C 0.9896(12) 0.2822(11) 0.2576(12) 0.085(6) Uani 0.452(9) 1 d D U P A 1
H12A H 1.071030 0.284519 0.257526 0.127 Uiso 0.452(9) 1 calc R U P A 1
H12B H 0.961193 0.224379 0.292636 0.127 Uiso 0.452(9) 1 calc R U P A 1
H12C H 0.974693 0.275942 0.199831 0.127 Uiso 0.452(9) 1 calc R U P A 1
C13 C 0.9440(15) 0.4122(15) 0.4126(7) 0.074(5) Uani 0.452(9) 1 d D U P A 1
H13A H 1.025528 0.413475 0.412796 0.111 Uiso 0.452(9) 1 calc R U P A 1
H13B H 0.906774 0.474093 0.435504 0.111 Uiso 0.452(9) 1 calc R U P A 1
H13C H 0.914582 0.354618 0.447400 0.111 Uiso 0.452(9) 1 calc R U P A 1
Si1' Si 0.9289(4) 0.4280(4) 0.3326(4) 0.0521(13) Uani 0.548(9) 1 d D U P A 2
C11' C 0.9336(13) 0.5554(8) 0.3772(9) 0.077(4) Uani 0.548(9) 1 d D U P A 2
H11D H 0.908738 0.607288 0.337758 0.116 Uiso 0.548(9) 1 calc R U P A 2
H11E H 0.883550 0.558439 0.431241 0.116 Uiso 0.548(9) 1 calc R U P A 2
H11F H 1.010971 0.566489 0.385735 0.116 Uiso 0.548(9) 1 calc R U P A 2
C12' C 1.0362(13) 0.4202(17) 0.2321(8) 0.105(6) Uani 0.548(9) 1 d D U P A 2
H12D H 1.034657 0.354513 0.208334 0.158 Uiso 0.548(9) 1 calc R U P A 2
H12E H 1.017102 0.472765 0.191121 0.158 Uiso 0.548(9) 1 calc R U P A 2
H12F H 1.111824 0.429428 0.245470 0.158 Uiso 0.548(9) 1 calc R U P A 2
C13' C 0.9783(11) 0.3329(11) 0.4130(10) 0.079(5) Uani 0.548(9) 1 d D U P A 2
H13D H 0.977293 0.265311 0.392644 0.119 Uiso 0.548(9) 1 calc R U P A 2
H13E H 1.055164 0.346247 0.421175 0.119 Uiso 0.548(9) 1 calc R U P A 2
H13F H 0.927743 0.338198 0.466680 0.119 Uiso 0.548(9) 1 calc R U P A 2
Si2 Si 0.41836(17) 0.16574(16) 0.34068(12) 0.0588(5) Uani 1 1 d D U . . .
C14 C 0.4725(7) 0.0659(6) 0.2623(5) 0.082(2) Uani 1 1 d D U . . .
H14A H 0.472345 0.094121 0.204852 0.124 Uiso 1 1 calc R U . . .
H14B H 0.423433 0.009229 0.271942 0.124 Uiso 1 1 calc R U . . .
H14C H 0.549502 0.042972 0.269876 0.124 Uiso 1 1 calc R U . . .
C15 C 0.2658(6) 0.2046(8) 0.3321(5) 0.086(3) Uani 1 1 d D U . . .
H15A H 0.259134 0.224662 0.273455 0.129 Uiso 1 1 calc R U . . .
H15B H 0.241262 0.261117 0.368023 0.129 Uiso 1 1 calc R U . . .
H15C H 0.218319 0.148208 0.350345 0.129 Uiso 1 1 calc R U . . .
C16 C 0.4222(6) 0.1114(6) 0.4513(4) 0.071(2) Uani 1 1 d D U . . .
H16A H 0.373352 0.054589 0.461833 0.106 Uiso 1 1 calc R U . . .
H16B H 0.395437 0.162777 0.491930 0.106 Uiso 1 1 calc R U . . .
H16C H 0.499717 0.088593 0.457486 0.106 Uiso 1 1 calc R U . . .
Si3 Si 0.367(2) 0.7200(12) 0.3731(8) 0.046(3) Uani 0.35(3) 1 d D U P B 1
C21 C 0.485(3) 0.775(2) 0.2972(16) 0.066(8) Uani 0.35(3) 1 d D U P B 1
H21A H 0.525321 0.722746 0.262353 0.099 Uiso 0.35(3) 1 calc R U P B 1
H21B H 0.454303 0.827661 0.261051 0.099 Uiso 0.35(3) 1 calc R U P B 1
H21C H 0.538212 0.804507 0.328956 0.099 Uiso 0.35(3) 1 calc R U P B 1
C22 C 0.263(3) 0.668(2) 0.3101(15) 0.061(7) Uani 0.35(3) 1 d D U P B 1
H22A H 0.201505 0.639107 0.348750 0.091 Uiso 0.35(3) 1 calc R U P B 1
H22B H 0.233159 0.722288 0.275186 0.091 Uiso 0.35(3) 1 calc R U P B 1
H22C H 0.302223 0.616276 0.273829 0.091 Uiso 0.35(3) 1 calc R U P B 1
C23 C 0.291(3) 0.822(3) 0.440(2) 0.041(6) Uani 0.35(3) 1 d D U P B 1
H23A H 0.229410 0.794097 0.479491 0.061 Uiso 0.35(3) 1 calc R U P B 1
H23B H 0.344038 0.851377 0.471447 0.061 Uiso 0.35(3) 1 calc R U P B 1
H23C H 0.260129 0.874531 0.403541 0.061 Uiso 0.35(3) 1 calc R U P B 1
Si3' Si 0.3397(6) 0.6923(8) 0.3715(4) 0.0409(14) Uani 0.65(3) 1 d D U P B 2
C21' C 0.4336(12) 0.7424(12) 0.2755(7) 0.054(3) Uani 0.65(3) 1 d D U P B 2
H21D H 0.463484 0.686923 0.239725 0.081 Uiso 0.65(3) 1 calc R U P B 2
H21E H 0.389885 0.790668 0.243740 0.081 Uiso 0.65(3) 1 calc R U P B 2
H21F H 0.496326 0.775479 0.293082 0.081 Uiso 0.65(3) 1 calc R U P B 2
C22' C 0.2167(12) 0.6324(14) 0.3350(9) 0.072(4) Uani 0.65(3) 1 d D U P B 2
H22D H 0.166809 0.605870 0.384040 0.109 Uiso 0.65(3) 1 calc R U P B 2
H22E H 0.174400 0.682681 0.303954 0.109 Uiso 0.65(3) 1 calc R U P B 2
H22F H 0.245456 0.577667 0.298094 0.109 Uiso 0.65(3) 1 calc R U P B 2
C23' C 0.2837(19) 0.8015(16) 0.4389(15) 0.057(5) Uani 0.65(3) 1 d D U P B 2
H23D H 0.234622 0.776925 0.489231 0.085 Uiso 0.65(3) 1 calc R U P B 2
H23E H 0.346974 0.834365 0.455917 0.085 Uiso 0.65(3) 1 calc R U P B 2
H23F H 0.240533 0.849553 0.406574 0.085 Uiso 0.65(3) 1 calc R U P B 2
Si4 Si 1.11126(15) 0.10768(14) 0.65966(10) 0.0476(4) Uani 1 1 d D U . . .
C32 C 1.2438(7) 0.1721(9) 0.6862(6) 0.058(3) Uani 0.626(9) 1 d D U P C 1
H32A H 1.263186 0.143960 0.739984 0.087 Uiso 0.626(9) 1 calc R U P C 1
H32B H 1.307667 0.160265 0.641508 0.087 Uiso 0.626(9) 1 calc R U P C 1
H32C H 1.226595 0.244331 0.690296 0.087 Uiso 0.626(9) 1 calc R U P C 1
C33 C 1.0803(8) 0.1651(9) 0.5573(5) 0.057(3) Uani 0.626(9) 1 d D U P C 1
H33A H 1.054699 0.235385 0.564484 0.086 Uiso 0.626(9) 1 calc R U P C 1
H33B H 1.148805 0.161186 0.515605 0.086 Uiso 0.626(9) 1 calc R U P C 1
H33C H 1.021141 0.128957 0.537852 0.086 Uiso 0.626(9) 1 calc R U P C 1
C34 C 1.1613(11) -0.0289(7) 0.6481(8) 0.076(4) Uani 0.626(9) 1 d D U P C 1
H34A H 1.177161 -0.057923 0.702569 0.114 Uiso 0.626(9) 1 calc R U P C 1
H34B H 1.102394 -0.065780 0.628954 0.114 Uiso 0.626(9) 1 calc R U P C 1
H34C H 1.230059 -0.033551 0.606707 0.114 Uiso 0.626(9) 1 calc R U P C 1
C32' C 1.1543(16) 0.2356(10) 0.6198(11) 0.067(5) Uani 0.374(9) 1 d D U P C 2
H32D H 1.088851 0.274689 0.603321 0.101 Uiso 0.374(9) 1 calc R U P C 2
H32E H 1.183107 0.269177 0.664236 0.101 Uiso 0.374(9) 1 calc R U P C 2
H32F H 1.213405 0.229783 0.570796 0.101 Uiso 0.374(9) 1 calc R U P C 2
C33' C 1.0600(16) 0.0480(16) 0.5652(9) 0.077(6) Uani 0.374(9) 1 d D U P C 2
H33D H 0.999800 0.091389 0.545439 0.115 Uiso 0.374(9) 1 calc R U P C 2
H33E H 1.123180 0.040270 0.519278 0.115 Uiso 0.374(9) 1 calc R U P C 2
H33F H 1.031107 -0.017849 0.583231 0.115 Uiso 0.374(9) 1 calc R U P C 2
C34' C 1.2243(13) 0.0225(15) 0.6938(11) 0.066(6) Uani 0.374(9) 1 d D U P C 2
H34D H 1.193464 -0.042124 0.713522 0.099 Uiso 0.374(9) 1 calc R U P C 2
H34E H 1.284823 0.012538 0.646346 0.099 Uiso 0.374(9) 1 calc R U P C 2
H34F H 1.254525 0.051932 0.739787 0.099 Uiso 0.374(9) 1 calc R U P C 2
Si5 Si 0.737(4) 0.359(3) 0.982(2) 0.060(8) Uani 0.101(10) 1 d D U P D 1
C35 C 0.739(7) 0.484(4) 0.921(4) 0.081(16) Uani 0.101(10) 1 d D U P D 1
H35A H 0.817086 0.498379 0.897555 0.122 Uiso 0.101(10) 1 calc R U P D 1
H35B H 0.693840 0.482500 0.875647 0.122 Uiso 0.101(10) 1 calc R U P D 1
H35C H 0.707729 0.537234 0.959376 0.122 Uiso 0.101(10) 1 calc R U P D 1
C36 C 0.822(5) 0.368(6) 1.072(3) 0.072(14) Uani 0.101(10) 1 d D U P D 1
H36A H 0.900009 0.381838 1.048953 0.108 Uiso 0.101(10) 1 calc R U P D 1
H36B H 0.788776 0.422770 1.107660 0.108 Uiso 0.101(10) 1 calc R U P D 1
H36C H 0.820025 0.304999 1.105355 0.108 Uiso 0.101(10) 1 calc R U P D 1
C37 C 0.587(4) 0.333(5) 1.027(5) 0.079(14) Uani 0.101(10) 1 d D U P D 1
H37A H 0.585195 0.268447 1.058915 0.118 Uiso 0.101(10) 1 calc R U P D 1
H37B H 0.555410 0.386124 1.065404 0.118 Uiso 0.101(10) 1 calc R U P D 1
H37C H 0.541521 0.331390 0.981675 0.118 Uiso 0.101(10) 1 calc R U P D 1
Si5' Si 0.7440(3) 0.3356(3) 0.9951(3) 0.0460(8) Uani 0.899(10) 1 d D U P D 2
C35' C 0.6566(10) 0.4393(8) 0.9471(6) 0.095(4) Uani 0.899(10) 1 d D U P D 2
H35D H 0.702772 0.471152 0.898520 0.143 Uiso 0.899(10) 1 calc R U P D 2
H35E H 0.591343 0.411215 0.928675 0.143 Uiso 0.899(10) 1 calc R U P D 2
H35F H 0.630611 0.489265 0.989115 0.143 Uiso 0.899(10) 1 calc R U P D 2
C36' C 0.8658(7) 0.3966(7) 1.0320(6) 0.066(2) Uani 0.899(10) 1 d D U P D 2
H36D H 0.911586 0.428943 0.983553 0.098 Uiso 0.899(10) 1 calc R U P D 2
H36E H 0.836034 0.446779 1.072943 0.098 Uiso 0.899(10) 1 calc R U P D 2
H36F H 0.912486 0.345381 1.058381 0.098 Uiso 0.899(10) 1 calc R U P D 2
C37' C 0.6563(7) 0.2735(7) 1.0888(5) 0.075(3) Uani 0.899(10) 1 d D U P D 2
H37D H 0.702133 0.219952 1.113295 0.113 Uiso 0.899(10) 1 calc R U P D 2
H37E H 0.630271 0.323153 1.131101 0.113 Uiso 0.899(10) 1 calc R U P D 2
H37F H 0.591003 0.245103 1.070662 0.113 Uiso 0.899(10) 1 calc R U P D 2
Si6 Si 0.75252(14) -0.17831(14) 1.02718(11) 0.0466(4) Uani 1 1 d . U . . .
C42 C 0.6165(5) -0.1109(6) 1.0764(5) 0.068(2) Uani 1 1 d . U . . .
H42A H 0.599918 -0.051901 1.040837 0.103 Uiso 1 1 calc R U . . .
H42B H 0.625081 -0.090004 1.132533 0.103 Uiso 1 1 calc R U . . .
H42C H 0.554439 -0.156209 1.081259 0.103 Uiso 1 1 calc R U . . .
C43 C 0.7871(7) -0.2940(7) 1.0926(6) 0.089(3) Uani 1 1 d . U . . .
H43A H 0.732298 -0.344413 1.089087 0.133 Uiso 1 1 calc R U . . .
H43B H 0.783956 -0.276653 1.151424 0.133 Uiso 1 1 calc R U . . .
H43C H 0.863130 -0.321038 1.071237 0.133 Uiso 1 1 calc R U . . .
C44 C 0.7288(6) -0.2221(6) 0.9213(5) 0.069(2) Uani 1 1 d . U . . .
H44A H 0.712906 -0.163933 0.884610 0.104 Uiso 1 1 calc R U . . .
H44B H 0.664696 -0.265338 0.929249 0.104 Uiso 1 1 calc R U . . .
H44C H 0.796639 -0.259686 0.895432 0.104 Uiso 1 1 calc R U . . .

loop_
_atom_site_aniso_label
_atom_site_aniso_U_11
_atom_site_aniso_U_22
_atom_site_aniso_U_33
_atom_site_aniso_U_23
_atom_site_aniso_U_13
_atom_site_aniso_U_12
C2 0.101(4) 0.056(4) 0.035(3) 0.013(3) 0.028(3) 0.021(3)
C3 0.119(5) 0.053(4) 0.032(3) 0.006(3) 0.017(3) 0.038(4)
C4 0.118(5) 0.063(4) 0.022(3) -0.006(3) -0.009(3) 0.044(4)
C6 0.097(5) 0.063(4) 0.032(3) -0.020(3) -0.020(3) 0.031(3)
C7 0.074(4) 0.050(3) 0.036(3) -0.017(2) -0.010(3) 0.017(3)
C8 0.067(3) 0.036(3) 0.038(3) -0.006(2) -0.003(3) 0.013(2)
C9 0.061(3) 0.047(3) 0.033(3) 0.001(2) 0.010(3) 0.011(2)
C10 0.065(3) 0.054(4) 0.042(3) 0.009(3) 0.019(3) 0.009(3)
C17 0.047(3) 0.033(3) 0.027(2) 0.000(2) 0.003(2) 0.007(2)
C18 0.056(3) 0.040(3) 0.035(3) -0.004(2) -0.001(2) -0.008(2)
C19 0.051(3) 0.057(4) 0.031(3) -0.002(2) 0.000(2) -0.017(3)
C20 0.043(3) 0.066(4) 0.030(3) 0.004(2) 0.003(2) -0.005(3)
C24 0.049(3) 0.043(3) 0.026(2) 0.000(2) 0.000(2) 0.004(2)
C25 0.051(3) 0.042(3) 0.026(2) 0.001(2) 0.000(2) 0.003(2)
C26 0.050(3) 0.038(3) 0.033(3) 0.002(2) -0.003(2) 0.002(2)
C27 0.045(3) 0.049(3) 0.023(2) -0.001(2) -0.003(2) 0.004(2)
C28 0.037(3) 0.056(3) 0.038(3) -0.006(2) -0.005(2) 0.006(2)
C29 0.038(3) 0.061(4) 0.048(3) -0.006(3) -0.017(2) -0.004(3)
C30 0.051(3) 0.059(4) 0.039(3) -0.011(3) -0.017(2) -0.003(3)
C31 0.048(3) 0.046(3) 0.030(2) -0.006(2) -0.010(2) 0.006(2)
C38 0.040(3) 0.043(3) 0.034(3) -0.001(2) -0.002(2) 0.004(2)
C39 0.039(3) 0.047(3) 0.033(3) 0.001(2) -0.005(2) 0.000(2)
C40 0.038(3) 0.038(3) 0.033(2) 0.004(2) -0.010(2) -0.006(2)
C41 0.043(3) 0.041(3) 0.036(3) 0.002(2) -0.004(2) -0.002(2)
Y1 0.0643(4) 0.0377(3) 0.0242(3) -0.0036(2) 0.0031(2) 0.0084(3)
Y2 0.0365(3) 0.0406(3) 0.0283(3) 0.0024(2) -0.00523(19) -0.0030(2)
Si1 0.057(2) 0.046(3) 0.032(3) -0.005(2) 0.006(2) -0.020(2)
C11 0.086(11) 0.093(11) 0.060(9) 0.032(9) -0.024(8) -0.054(10)
C12 0.035(7) 0.091(10) 0.130(15) -0.050(10) 0.001(8) 0.000(7)
C13 0.082(11) 0.099(14) 0.040(7) 0.002(7) -0.004(7) -0.025(10)
Si1' 0.057(2) 0.055(3) 0.039(3) -0.0029(19) 0.0106(19) -0.0057(19)
C11' 0.098(10) 0.056(7) 0.083(10) -0.012(6) -0.020(8) -0.015(7)
C12' 0.069(9) 0.183(19) 0.058(8) -0.019(10) 0.018(7) -0.026(11)
C13' 0.055(7) 0.066(9) 0.113(11) 0.027(8) -0.012(7) -0.006(7)
Si2 0.0652(11) 0.0608(12) 0.0545(10) -0.0288(9) -0.0181(9) 0.0096(9)
C14 0.075(5) 0.073(5) 0.105(6) -0.055(5) -0.018(4) 0.011(4)
C15 0.072(4) 0.117(8) 0.075(5) -0.046(5) -0.026(4) 0.027(5)
C16 0.071(5) 0.064(5) 0.080(5) 0.003(4) -0.017(4) -0.018(4)
Si3 0.084(8) 0.020(5) 0.028(3) 0.002(3) 0.000(4) 0.013(4)
C21 0.087(16) 0.048(13) 0.050(12) 0.009(10) 0.023(11) 0.016(11)
C22 0.093(17) 0.047(13) 0.046(11) -0.002(9) -0.032(11) 0.024(10)
C23 0.058(15) 0.023(10) 0.037(12) 0.000(7) 0.007(9) 0.002(8)
Si3' 0.050(2) 0.035(4) 0.0365(16) -0.001(2) -0.0050(14) 0.0032(19)
C21' 0.063(7) 0.049(8) 0.048(6) 0.017(5) -0.008(5) 0.003(6)
C22' 0.073(8) 0.087(10) 0.063(8) 0.017(7) -0.027(6) -0.026(7)
C23' 0.069(10) 0.045(10) 0.057(9) -0.004(7) -0.019(7) 0.019(7)
Si4 0.0557(9) 0.0501(10) 0.0324(8) -0.0029(7) 0.0052(7) 0.0061(8)
C32 0.047(5) 0.083(8) 0.042(5) -0.012(5) 0.003(4) 0.002(5)
C33 0.053(6) 0.081(8) 0.034(5) -0.001(5) 0.003(4) 0.001(5)
C34 0.081(8) 0.053(6) 0.081(9) -0.003(6) 0.020(7) 0.021(6)
C32' 0.072(11) 0.064(9) 0.055(10) -0.003(8) 0.027(9) -0.008(8)
C33' 0.074(12) 0.124(18) 0.032(8) -0.021(9) 0.009(7) -0.023(11)
C34' 0.045(8) 0.092(14) 0.055(10) 0.004(9) 0.001(7) 0.019(8)
Si5 0.078(14) 0.055(11) 0.044(13) -0.013(10) 0.003(10) 0.011(10)
C35 0.12(4) 0.047(16) 0.07(3) -0.01(2) 0.00(3) 0.01(2)
C36 0.08(3) 0.09(3) 0.05(2) -0.04(2) 0.00(2) 0.03(3)
C37 0.079(17) 0.06(3) 0.09(3) -0.04(2) 0.015(17) 0.006(19)
Si5' 0.0507(13) 0.054(2) 0.0308(12) -0.0090(11) -0.0026(9) 0.0139(12)
C35' 0.115(8) 0.092(8) 0.077(6) -0.026(5) -0.025(6) 0.060(6)
C36' 0.071(5) 0.068(6) 0.058(5) -0.031(4) -0.001(4) 0.001(4)
C37' 0.083(6) 0.085(6) 0.050(4) -0.024(4) 0.024(4) -0.010(5)
Si6 0.0406(8) 0.0512(10) 0.0476(9) 0.0014(7) -0.0028(7) -0.0106(7)
C42 0.044(3) 0.089(6) 0.069(4) -0.018(4) 0.009(3) -0.013(3)
C43 0.067(5) 0.077(6) 0.124(7) 0.047(5) -0.026(5) -0.034(4)
C44 0.073(5) 0.069(5) 0.069(4) -0.018(4) -0.006(4) -0.031(4)

loop_
_atom_type_symbol
_atom_type_description
_atom_type_scat_dispersion_real
_atom_type_scat_dispersion_imag
_atom_type_scat_source
C C 0.0033 0.0016 'International Tables Vol C Tables 4.2.6.8 and 6.1.1.4'
H H 0.0000 0.0000 'International Tables Vol C Tables 4.2.6.8 and 6.1.1.4'
Y Y -2.7962 3.5667 'International Tables Vol C Tables 4.2.6.8 and 6.1.1.4'
Si Si 0.0817 0.0704 'International Tables Vol C Tables 4.2.6.8 and 6.1.1.4'

loop_
_geom_angle_atom_site_label_1
_geom_angle_atom_site_label_2
_geom_angle_atom_site_label_3
_geom_angle
_geom_angle_site_symmetry_1
_geom_angle_site_symmetry_3
C3 C2 C10 136.9(8) . .
C3 C2 Y1 74.3(4) . .
C10 C2 Y1 75.0(3) . .
C3 C2 H2 111.5 . .
C10 C2 H2 111.5 . .
Y1 C2 H2 136.2 . .
C2 C3 C4 135.2(7) . .
C2 C3 Y1 74.1(4) . .
C4 C3 Y1 73.3(4) . .
C2 C3 H3 112.4 . .
C4 C3 H3 112.4 . .
Y1 C3 H3 137.4 . .
C3 C4 C6 135.9(7) . .
C3 C4 Y1 74.7(4) . .
C6 C4 Y1 74.0(4) . .
C3 C4 H4 112.0 . .
C6 C4 H4 112.0 . .
Y1 C4 H4 136.1 . .
C7 C6 C4 135.4(8) . .
C7 C6 Y1 74.5(4) . .
C4 C6 Y1 73.5(4) . .
C7 C6 H6 112.3 . .
C4 C6 H6 112.3 . .
Y1 C6 H6 136.6 . .
C6 C7 C8 131.6(7) . .
C6 C7 Si2 116.4(6) . .
C8 C7 Si2 111.9(5) . .
C6 C7 Y1 73.5(4) . .
C8 C7 Y1 73.2(4) . .
Si2 C7 Y1 138.9(3) . .
C9 C8 C7 137.0(6) . .
C9 C8 Y1 73.9(4) . .
C7 C8 Y1 74.6(4) . .
C9 C8 H8 111.5 . .
C7 C8 H8 111.5 . .
Y1 C8 H8 137.9 . .
C8 C9 C10 138.3(6) . .
C8 C9 Y1 74.1(3) . .
C10 C9 Y1 75.6(4) . .
C8 C9 H9 110.8 . .
C10 C9 H9 110.8 . .
Y1 C9 H9 137.2 . .
C9 C10 C2 129.4(7) . .
C9 C10 Si1 112.6(5) . .
C2 C10 Si1 116.8(6) . .
C9 C10 Si1' 116.5(5) . .
C2 C10 Si1' 113.9(6) . .
C9 C10 Y1 72.0(3) . .
C2 C10 Y1 72.6(4) . .
Si1 C10 Y1 147.1(4) . .
Si1' C10 Y1 130.3(4) . .
C18 C17 C20 131.9(5) . 2_666
C18 C17 Si3' 118.3(5) . .
C20 C17 Si3' 109.7(5) 2_666 .
C18 C17 Si3 103.8(9) . .
C20 C17 Si3 124.3(9) 2_666 .
C18 C17 Y1 74.7(3) . 2_666
C20 C17 Y1 73.6(3) 2_666 2_666
Si3 C17 Y1 131.1(5) . 2_666
C18 C17 Y1 74.0(3) . .
C20 C17 Y1 74.1(3) 2_666 .
Si3' C17 Y1 129.3(3) . .
Si3 C17 Y1 132.0(4) . .
Y1 C17 Y1 95.38(16) 2_666 .
C19 C18 C17 136.1(5) . .
C19 C18 Y1 74.6(4) . .
C17 C18 Y1 76.8(3) . .
C19 C18 Y1 74.9(3) . 2_666
C17 C18 Y1 76.1(3) . 2_666
Y1 C18 Y1 96.62(19) . 2_666
C19 C18 H18 112.0 . .
C17 C18 H18 112.0 . .
Y1 C18 H18 131.2 . .
Y1 C18 H18 132.1 2_666 .
C18 C19 C20 135.8(6) . .
C18 C19 Y1 75.9(3) . .
C20 C19 Y1 75.2(4) . .
C18 C19 Y1 75.8(3) . 2_666
C20 C19 Y1 75.5(3) . 2_666
Y1 C19 Y1 97.28(19) . 2_666
C18 C19 H19 112.1 . .
C20 C19 H19 112.1 . .
Y1 C19 H19 131.5 . .
Y1 C19 H19 131.2 2_666 .
C17 C20 C19 136.2(6) 2_666 .
C17 C20 Y1 76.8(3) 2_666 .
C19 C20 Y1 74.9(3) . .
C17 C20 Y1 76.4(3) 2_666 2_666
C19 C20 Y1 74.8(3) . 2_666
Y1 C20 Y1 96.99(19) . 2_666
C17 C20 H20 111.9 2_666 .
C19 C20 H20 111.9 . .
Y1 C20 H20 131.0 . .
Y1 C20 H20 131.9 2_666 .
C25 C24 C31 131.0(5) . .
C25 C24 Si4 115.7(4) . .
C31 C24 Si4 113.3(4) . .
C25 C24 Y2 71.7(3) . .
C31 C24 Y2 72.9(3) . .
Si4 C24 Y2 138.6(3) . .
C24 C25 C26 137.5(6) . .
C24 C25 Y2 76.1(3) . .
C26 C25 Y2 73.6(3) . .
C24 C25 H25 111.2 . .
C26 C25 H25 111.2 . .
Y2 C25 H25 136.3 . .
C27 C26 C25 136.8(6) . .
C27 C26 Y2 75.0(3) . .
C25 C26 Y2 73.6(3) . .
C27 C26 H26 111.6 . .
C25 C26 H26 111.6 . .
Y2 C26 H26 137.3 . .
C28 C27 C26 130.5(5) . .
C28 C27 Si5' 113.9(4) . .
C26 C27 Si5' 115.6(5) . .
C28 C27 Si5 117.4(13) . .
C26 C27 Si5 111.2(13) . .
C28 C27 Y2 73.1(3) . .
C26 C27 Y2 72.4(3) . .
Si5' C27 Y2 135.5(3) . .
Si5 C27 Y2 145.3(11) . .
C29 C28 C27 137.6(5) . .
C29 C28 Y2 75.1(3) . .
C27 C28 Y2 74.6(3) . .
C29 C28 H28 111.2 . .
C27 C28 H28 111.2 . .
Y2 C28 H28 136.3 . .
C28 C29 C30 134.5(6) . .
C28 C29 Y2 72.8(3) . .
C30 C29 Y2 73.5(3) . .
C28 C29 H29 112.8 . .
C30 C29 H29 112.8 . .
Y2 C29 H29 138.4 . .
C31 C30 C29 135.5(6) . .
C31 C30 Y2 74.0(3) . .
C29 C30 Y2 74.3(3) . .
C31 C30 H30 112.2 . .
C29 C30 H30 112.2 . .
Y2 C30 H30 136.1 . .
C30 C31 C24 136.6(6) . .
C30 C31 Y2 74.1(3) . .
C24 C31 Y2 74.9(3) . .
C30 C31 H31 111.7 . .
C24 C31 H31 111.7 . .
Y2 C31 H31 136.2 . .
C41 C38 C39 136.6(5) 2_757 .
C41 C38 Y2 73.8(3) 2_757 2_757
C39 C38 Y2 78.3(3) . 2_757
C41 C38 Y2 78.2(3) 2_757 .
C39 C38 Y2 73.3(3) . .
Y2 C38 Y2 97.62(18) 2_757 .
C41 C38 H38 111.7 2_757 .
C39 C38 H38 111.7 . .
Y2 C38 H38 130.7 2_757 .
Y2 C38 H38 131.6 . .
C40 C39 C38 136.1(5) . .
C40 C39 Y2 74.1(3) . .
C38 C39 Y2 76.9(3) . .
C40 C39 Y2 79.6(3) . 2_757
C38 C39 Y2 71.9(3) . 2_757
Y2 C39 Y2 96.79(17) . 2_757
C40 C39 H39 112.0 . .
C38 C39 H39 112.0 . .
Y2 C39 H39 132.0 . .
Y2 C39 H39 131.1 2_757 .
C39 C40 C41 131.4(5) . .
C39 C40 Si6 115.3(4) . .
C41 C40 Si6 113.3(4) . .
C39 C40 Y2 75.9(3) . .
C41 C40 Y2 73.7(3) . .
Si6 C40 Y2 130.5(2) . .
C39 C40 Y2 71.8(3) . 2_757
C41 C40 Y2 74.1(3) . 2_757
Si6 C40 Y2 134.5(2) . 2_757
Y2 C40 Y2 95.01(16) . 2_757
C38 C41 C40 135.9(6) 2_757 .
C38 C41 Y2 76.0(3) 2_757 .
C40 C41 Y2 76.0(3) . .
C38 C41 Y2 72.9(3) 2_757 2_757
C40 C41 Y2 77.4(3) . 2_757
Y2 C41 Y2 96.64(19) . 2_757
C38 C41 H41 112.1 2_757 .
C40 C41 H41 112.1 . .
Y2 C41 H41 130.2 . .
Y2 C41 H41 133.1 2_757 .
C9 Y1 C4 91.4(2) . .
C9 Y1 C8 32.0(2) . .
C4 Y1 C8 82.8(2) . .
C9 Y1 C6 83.2(2) . .
C4 Y1 C6 32.5(3) . .
C8 Y1 C6 60.7(2) . .
C9 Y1 C2 61.1(2) . .
C4 Y1 C2 61.0(3) . .
C8 Y1 C2 83.4(2) . .
C6 Y1 C2 84.1(3) . .
C9 Y1 C3 82.6(2) . .
C4 Y1 C3 32.0(3) . .
C8 Y1 C3 91.5(2) . .
C6 Y1 C3 61.8(3) . .
C2 Y1 C3 31.6(3) . .
C9 Y1 C7 61.9(2) . .
C4 Y1 C7 61.8(2) . .
C8 Y1 C7 32.2(2) . .
C6 Y1 C7 32.0(2) . .
C2 Y1 C7 93.6(2) . .
C3 Y1 C7 84.4(3) . .
C9 Y1 C10 32.4(2) . .
C4 Y1 C10 84.2(2) . .
C8 Y1 C10 62.1(2) . .
C6 Y1 C10 93.9(2) . .
C2 Y1 C10 32.4(2) . .
C3 Y1 C10 61.5(2) . .
C7 Y1 C10 85.8(2) . .
C9 Y1 C19 117.2(2) . .
C4 Y1 C19 127.3(2) . .
C8 Y1 C19 143.5(2) . .
C6 Y1 C19 155.4(2) . .
C2 Y1 C19 93.8(2) . .
C3 Y1 C19 105.1(2) . .
C7 Y1 C19 170.48(18) . .
C10 Y1 C19 97.3(2) . .
C9 Y1 C20 101.0(2) . .
C4 Y1 C20 157.2(2) . .
C8 Y1 C20 117.5(2) . .
C6 Y1 C20 167.2(2) . .
C2 Y1 C20 108.6(2) . .
C3 Y1 C20 130.5(3) . .
C7 Y1 C20 140.98(19) . .
C10 Y1 C20 96.0(2) . .
C19 Y1 C20 29.93(18) . .
C9 Y1 C19 133.10(19) . 2_666
C4 Y1 C19 110.0(2) . 2_666
C8 Y1 C19 107.9(2) . 2_666
C6 Y1 C19 93.1(2) . 2_666
C2 Y1 C19 165.2(2) . 2_666
C3 Y1 C19 135.8(2) . 2_666
C7 Y1 C19 91.5(2) . 2_666
C10 Y1 C19 162.20(19) . 2_666
C19 Y1 C19 82.72(19) . 2_666
C20 Y1 C19 75.16(17) . 2_666
C9 Y1 C18 141.5(2) . .
C4 Y1 C18 102.3(2) . .
C8 Y1 C18 172.70(19) . .
C6 Y1 C18 126.1(2) . .
C2 Y1 C18 94.4(2) . .
C3 Y1 C18 90.3(2) . .
C7 Y1 C18 155.11(19) . .
C10 Y1 C18 112.8(2) . .
C19 Y1 C18 29.46(17) . .
C20 Y1 C18 56.59(18) . .
C19 Y1 C18 75.51(18) 2_666 .
C26 Y2 C25 32.84(17) . .
C26 Y2 C28 61.34(19) . .
C25 Y2 C28 84.03(19) . .
C26 Y2 C31 84.18(19) . .
C25 Y2 C31 61.14(19) . .
C28 Y2 C31 84.02(18) . .
C26 Y2 C30 92.5(2) . .
C25 Y2 C30 83.2(2) . .
C28 Y2 C30 61.6(2) . .
C31 Y2 C30 31.90(18) . .
C26 Y2 C27 32.56(17) . .
C25 Y2 C27 62.90(17) . .
C28 Y2 C27 32.33(19) . .
C31 Y2 C27 94.27(18) . .
C30 Y2 C27 84.9(2) . .
C26 Y2 C29 83.4(2) . .
C25 Y2 C29 92.1(2) . .
C28 Y2 C29 32.1(2) . .
C31 Y2 C29 61.35(19) . .
C30 Y2 C29 32.14(19) . .
C27 Y2 C29 61.9(2) . .
C26 Y2 C24 62.61(18) . .
C25 Y2 C24 32.25(18) . .
C28 Y2 C24 93.63(18) . .
C31 Y2 C24 32.11(18) . .
C30 Y2 C24 61.46(19) . .
C27 Y2 C24 86.24(17) . .
C29 Y2 C24 84.13(19) . .
C26 Y2 C41 171.92(17) . .
C25 Y2 C41 143.07(17) . .
C28 Y2 C41 126.49(19) . .
C31 Y2 C41 98.17(18) . .
C30 Y2 C41 93.6(2) . .
C27 Y2 C41 153.72(16) . .
C29 Y2 C41 104.5(2) . .
C24 Y2 C41 116.03(18) . .
C26 Y2 C38 142.06(17) . 2_757
C25 Y2 C38 116.34(17) . 2_757
C28 Y2 C38 156.55(19) . 2_757
C31 Y2 C38 95.53(18) . 2_757
C30 Y2 C38 107.2(2) . 2_757
C27 Y2 C38 167.88(17) . 2_757
C29 Y2 C38 129.5(2) . 2_757
C24 Y2 C38 98.35(17) . 2_757
C41 Y2 C38 30.24(16) . 2_757
C26 Y2 C40 153.66(17) . .
C25 Y2 C40 173.42(17) . .
C28 Y2 C40 101.32(18) . .
C31 Y2 C40 115.24(18) . .
C30 Y2 C40 95.92(19) . .
C27 Y2 C40 123.58(17) . .
C29 Y2 C40 90.52(18) . .
C24 Y2 C40 142.36(18) . .
C41 Y2 C40 30.37(16) . .
C38 Y2 C40 57.64(16) 2_757 .
C26 Y2 C39 124.93(18) . .
C25 Y2 C39 155.23(18) . .
C28 Y2 C39 89.83(18) . .
C31 Y2 C39 142.09(18) . .
C30 Y2 C39 114.78(19) . .
C27 Y2 C39 100.23(17) . .
C29 Y2 C39 95.32(18) . .
C24 Y2 C39 172.38(18) . .
C41 Y2 C39 56.71(17) . .
C38 Y2 C39 76.11(17) 2_757 .
C40 Y2 C39 30.02(17) . .
C10 Si1 C13 108.9(7) . .
C10 Si1 C11 110.8(7) . .
C13 Si1 C11 110.6(8) . .
C10 Si1 C12 110.5(6) . .
C13 Si1 C12 109.1(9) . .
C11 Si1 C12 107.0(9) . .
Si1 C11 H11A 109.5 . .
Si1 C11 H11B 109.5 . .
H11A C11 H11B 109.5 . .
Si1 C11 H11C 109.5 . .
H11A C11 H11C 109.5 . .
H11B C11 H11C 109.5 . .
Si1 C12 H12A 109.5 . .
Si1 C12 H12B 109.5 . .
H12A C12 H12B 109.5 . .
Si1 C12 H12C 109.5 . .
H12A C12 H12C 109.5 . .
H12B C12 H12C 109.5 . .
Si1 C13 H13A 109.5 . .
Si1 C13 H13B 109.5 . .
H13A C13 H13B 109.5 . .
Si1 C13 H13C 109.5 . .
H13A C13 H13C 109.5 . .
H13B C13 H13C 109.5 . .
C11' Si1' C13' 106.4(8) . .
C11' Si1' C12' 108.6(8) . .
C13' Si1' C12' 107.4(8) . .
C11' Si1' C10 113.4(6) . .
C13' Si1' C10 112.8(5) . .
C12' Si1' C10 108.1(6) . .
Si1' C11' H11D 109.5 . .
Si1' C11' H11E 109.5 . .
H11D C11' H11E 109.5 . .
Si1' C11' H11F 109.5 . .
H11D C11' H11F 109.5 . .
H11E C11' H11F 109.5 . .
Si1' C12' H12D 109.5 . .
Si1' C12' H12E 109.5 . .
H12D C12' H12E 109.5 . .
Si1' C12' H12F 109.5 . .
H12D C12' H12F 109.5 . .
H12E C12' H12F 109.5 . .
Si1' C13' H13D 109.5 . .
Si1' C13' H13E 109.5 . .
H13D C13' H13E 109.5 . .
Si1' C13' H13F 109.5 . .
H13D C13' H13F 109.5 . .
H13E C13' H13F 109.5 . .
C16 Si2 C15 107.3(4) . .
C16 Si2 C14 109.1(4) . .
C15 Si2 C14 110.0(4) . .
C16 Si2 C7 111.9(3) . .
C15 Si2 C7 111.4(4) . .
C14 Si2 C7 107.1(4) . .
Si2 C14 H14A 109.5 . .
Si2 C14 H14B 109.5 . .
H14A C14 H14B 109.5 . .
Si2 C14 H14C 109.5 . .
H14A C14 H14C 109.5 . .
H14B C14 H14C 109.5 . .
Si2 C15 H15A 109.5 . .
Si2 C15 H15B 109.5 . .
H15A C15 H15B 109.5 . .
Si2 C15 H15C 109.5 . .
H15A C15 H15C 109.5 . .
H15B C15 H15C 109.5 . .
Si2 C16 H16A 109.5 . .
Si2 C16 H16B 109.5 . .
H16A C16 H16B 109.5 . .
Si2 C16 H16C 109.5 . .
H16A C16 H16C 109.5 . .
H16B C16 H16C 109.5 . .
C21 Si3 C23 109.0(12) . .
C21 Si3 C22 108.6(10) . .
C23 Si3 C22 108.5(13) . .
C21 Si3 C17 111.1(10) . .
C23 Si3 C17 114.8(16) . .
C22 Si3 C17 104.6(8) . .
Si3 C21 H21A 109.5 . .
Si3 C21 H21B 109.5 . .
H21A C21 H21B 109.5 . .
Si3 C21 H21C 109.5 . .
H21A C21 H21C 109.5 . .
H21B C21 H21C 109.5 . .
Si3 C22 H22A 109.5 . .
Si3 C22 H22B 109.5 . .
H22A C22 H22B 109.5 . .
Si3 C22 H22C 109.5 . .
H22A C22 H22C 109.5 . .
H22B C22 H22C 109.5 . .
Si3 C23 H23A 109.5 . .
Si3 C23 H23B 109.5 . .
H23A C23 H23B 109.5 . .
Si3 C23 H23C 109.5 . .
H23A C23 H23C 109.5 . .
H23B C23 H23C 109.5 . .
C21' Si3' C23' 108.3(8) . .
C21' Si3' C22' 108.2(6) . .
C23' Si3' C22' 109.2(8) . .
C21' Si3' C17 110.9(5) . .
C23' Si3' C17 107.6(9) . .
C22' Si3' C17 112.6(6) . .
Si3' C21' H21D 109.5 . .
Si3' C21' H21E 109.5 . .
H21D C21' H21E 109.5 . .
Si3' C21' H21F 109.5 . .
H21D C21' H21F 109.5 . .
H21E C21' H21F 109.5 . .
Si3' C22' H22D 109.5 . .
Si3' C22' H22E 109.5 . .
H22D C22' H22E 109.5 . .
Si3' C22' H22F 109.5 . .
H22D C22' H22F 109.5 . .
H22E C22' H22F 109.5 . .
Si3' C23' H23D 109.5 . .
Si3' C23' H23E 109.5 . .
H23D C23' H23E 109.5 . .
Si3' C23' H23F 109.5 . .
H23D C23' H23F 109.5 . .
H23E C23' H23F 109.5 . .
C34' Si4 C32' 115.7(9) . .
C33 Si4 C34 110.6(6) . .
C34' Si4 C24 113.7(6) . .
C33 Si4 C24 110.1(4) . .
C32' Si4 C24 106.8(6) . .
C34 Si4 C24 112.9(4) . .
C34' Si4 C33' 107.4(9) . .
C32' Si4 C33' 105.4(8) . .
C24 Si4 C33' 107.2(6) . .
C33 Si4 C32 106.7(5) . .
C34 Si4 C32 104.0(6) . .
C24 Si4 C32 112.3(4) . .
Si4 C32 H32A 109.5 . .
Si4 C32 H32B 109.5 . .
H32A C32 H32B 109.5 . .
Si4 C32 H32C 109.5 . .
H32A C32 H32C 109.5 . .
H32B C32 H32C 109.5 . .
Si4 C33 H33A 109.5 . .
Si4 C33 H33B 109.5 . .
H33A C33 H33B 109.5 . .
Si4 C33 H33C 109.5 . .
H33A C33 H33C 109.5 . .
H33B C33 H33C 109.5 . .
Si4 C34 H34A 109.5 . .
Si4 C34 H34B 109.5 . .
H34A C34 H34B 109.5 . .
Si4 C34 H34C 109.5 . .
H34A C34 H34C 109.5 . .
H34B C34 H34C 109.5 . .
Si4 C32' H32D 109.5 . .
Si4 C32' H32E 109.5 . .
H32D C32' H32E 109.5 . .
Si4 C32' H32F 109.5 . .
H32D C32' H32F 109.5 . .
H32E C32' H32F 109.5 . .
Si4 C33' H33D 109.5 . .
Si4 C33' H33E 109.5 . .
H33D C33' H33E 109.5 . .
Si4 C33' H33F 109.5 . .
H33D C33' H33F 109.5 . .
H33E C33' H33F 109.5 . .
Si4 C34' H34D 109.5 . .
Si4 C34' H34E 109.5 . .
H34D C34' H34E 109.5 . .
Si4 C34' H34F 109.5 . .
H34D C34' H34F 109.5 . .
H34E C34' H34F 109.5 . .
C37 Si5 C35 109.1(18) . .
C37 Si5 C36 108.8(17) . .
C35 Si5 C36 107.9(17) . .
C37 Si5 C27 106(3) . .
C35 Si5 C27 114(3) . .
C36 Si5 C27 111(3) . .
Si5 C35 H35A 109.5 . .
Si5 C35 H35B 109.5 . .
H35A C35 H35B 109.5 . .
Si5 C35 H35C 109.5 . .
H35A C35 H35C 109.5 . .
H35B C35 H35C 109.5 . .
Si5 C36 H36A 109.5 . .
Si5 C36 H36B 109.5 . .
H36A C36 H36B 109.5 . .
Si5 C36 H36C 109.5 . .
H36A C36 H36C 109.5 . .
H36B C36 H36C 109.5 . .
Si5 C37 H37A 109.5 . .
Si5 C37 H37B 109.5 . .
H37A C37 H37B 109.5 . .
Si5 C37 H37C 109.5 . .
H37A C37 H37C 109.5 . .
H37B C37 H37C 109.5 . .
C37' Si5' C35' 110.0(5) . .
C37' Si5' C36' 109.1(5) . .
C35' Si5' C36' 106.8(5) . .
C37' Si5' C27 111.1(4) . .
C35' Si5' C27 108.4(4) . .
C36' Si5' C27 111.3(4) . .
Si5' C35' H35D 109.5 . .
Si5' C35' H35E 109.5 . .
H35D C35' H35E 109.5 . .
Si5' C35' H35F 109.5 . .
H35D C35' H35F 109.5 . .
H35E C35' H35F 109.5 . .
Si5' C36' H36D 109.5 . .
Si5' C36' H36E 109.5 . .
H36D C36' H36E 109.5 . .
Si5' C36' H36F 109.5 . .
H36D C36' H36F 109.5 . .
H36E C36' H36F 109.5 . .
Si5' C37' H37D 109.5 . .
Si5' C37' H37E 109.5 . .
H37D C37' H37E 109.5 . .
Si5' C37' H37F 109.5 . .
H37D C37' H37F 109.5 . .
H37E C37' H37F 109.5 . .
C43 Si6 C44 106.8(4) . .
C43 Si6 C42 111.1(4) . .
C44 Si6 C42 107.6(4) . .
C43 Si6 C40 110.3(3) . .
C44 Si6 C40 110.9(3) . .
C42 Si6 C40 110.0(3) . .
Si6 C42 H42A 109.5 . .
Si6 C42 H42B 109.5 . .
H42A C42 H42B 109.5 . .
Si6 C42 H42C 109.5 . .
H42A C42 H42C 109.5 . .
H42B C42 H42C 109.5 . .
Si6 C43 H43A 109.5 . .
Si6 C43 H43B 109.5 . .
H43A C43 H43B 109.5 . .
Si6 C43 H43C 109.5 . .
H43A C43 H43C 109.5 . .
H43B C43 H43C 109.5 . .
Si6 C44 H44A 109.5 . .
Si6 C44 H44B 109.5 . .
H44A C44 H44B 109.5 . .
Si6 C44 H44C 109.5 . .
H44A C44 H44C 109.5 . .
H44B C44 H44C 109.5 . .

loop_
_geom_bond_atom_site_label_1
_geom_bond_atom_site_label_2
_geom_bond_distance
_geom_bond_site_symmetry_2
C2 C3 1.386(11) .
C2 C10 1.429(9) .
C2 Y1 2.544(6) .
C2 H2 0.9300 .
C3 C4 1.399(12) .
C3 Y1 2.547(6) .
C3 H3 0.9300 .
C4 C6 1.419(11) .
C4 Y1 2.530(6) .
C4 H4 0.9300 .
C6 C7 1.400(9) .
C6 Y1 2.536(7) .
C6 H6 0.9300 .
C7 C8 1.408(9) .
C7 Si2 1.880(8) .
C7 Y1 2.549(7) .
C8 C9 1.396(9) .
C8 Y1 2.531(6) .
C8 H8 0.9300 .
C9 C10 1.422(9) .
C9 Y1 2.528(6) .
C9 H9 0.9300 .
C10 Si1 1.699(9) .
C10 Si1' 2.042(10) .
C10 Y1 2.575(6) .
C17 C18 1.399(8) .
C17 C20 1.415(8) 2_666
C17 Si3' 1.879(9) .
C17 Si3 1.955(13) .
C17 Y1 2.783(5) 2_666
C17 Y1 2.791(5) .
C18 C19 1.397(8) .
C18 Y1 2.755(6) .
C18 Y1 2.765(6) 2_666
C18 H18 0.9300 .
C19 C20 1.416(8) .
C19 Y1 2.739(6) .
C19 Y1 2.753(6) 2_666
C19 H19 0.9300 .
C20 Y1 2.742(6) .
C20 Y1 2.762(6) 2_666
C20 H20 0.9300 .
C24 C25 1.413(8) .
C24 C31 1.414(8) .
C24 Si4 1.877(5) .
C24 Y2 2.569(5) .
C25 C26 1.421(8) .
C25 Y2 2.513(5) .
C25 H25 0.9300 .
C26 C27 1.418(7) .
C26 Y2 2.512(6) .
C26 H26 0.9300 .
C27 C28 1.412(8) .
C27 Si5' 1.868(7) .
C27 Si5 1.98(4) .
C27 Y2 2.545(6) .
C28 C29 1.403(9) .
C28 Y2 2.525(6) .
C28 H28 0.9300 .
C29 C30 1.411(9) .
C29 Y2 2.555(6) .
C29 H29 0.9300 .
C30 C31 1.398(8) .
C30 Y2 2.544(6) .
C30 H30 0.9300 .
C31 Y2 2.544(5) .
C31 H31 0.9300 .
C38 C41 1.410(7) 2_757
C38 C39 1.421(8) .
C38 Y2 2.717(6) 2_757
C38 Y2 2.788(6) .
C38 H38 0.9300 .
C39 C40 1.414(8) .
C39 Y2 2.742(5) .
C39 Y2 2.799(6) 2_757
C39 H39 0.9300 .
C40 C41 1.417(8) .
C40 Si6 1.904(5) .
C40 Y2 2.718(5) .
C40 Y2 2.898(5) 2_757
C41 Y2 2.689(6) .
C41 Y2 2.856(6) 2_757
C41 H41 0.9300 .
Si1 C13 1.841(11) .
Si1 C11 1.855(10) .
Si1 C12 1.860(12) .
C11 H11A 0.9600 .
C11 H11B 0.9600 .
C11 H11C 0.9600 .
C12 H12A 0.9600 .
C12 H12B 0.9600 .
C12 H12C 0.9600 .
C13 H13A 0.9600 .
C13 H13B 0.9600 .
C13 H13C 0.9600 .
Si1' C11' 1.854(11) .
Si1' C13' 1.861(10) .
Si1' C12' 1.872(10) .
C11' H11D 0.9600 .
C11' H11E 0.9600 .
C11' H11F 0.9600 .
C12' H12D 0.9600 .
C12' H12E 0.9600 .
C12' H12F 0.9600 .
C13' H13D 0.9600 .
C13' H13E 0.9600 .
C13' H13F 0.9600 .
Si2 C16 1.853(7) .
Si2 C15 1.858(7) .
Si2 C14 1.864(7) .
C14 H14A 0.9600 .
C14 H14B 0.9600 .
C14 H14C 0.9600 .
C15 H15A 0.9600 .
C15 H15B 0.9600 .
C15 H15C 0.9600 .
C16 H16A 0.9600 .
C16 H16B 0.9600 .
C16 H16C 0.9600 .
Si3 C21 1.849(12) .
Si3 C23 1.853(13) .
Si3 C22 1.862(13) .
C21 H21A 0.9600 .
C21 H21B 0.9600 .
C21 H21C 0.9600 .
C22 H22A 0.9600 .
C22 H22B 0.9600 .
C22 H22C 0.9600 .
C23 H23A 0.9600 .
C23 H23B 0.9600 .
C23 H23C 0.9600 .
Si3' C21' 1.848(9) .
Si3' C23' 1.857(10) .
Si3' C22' 1.865(10) .
C21' H21D 0.9600 .
C21' H21E 0.9600 .
C21' H21F 0.9600 .
C22' H22D 0.9600 .
C22' H22E 0.9600 .
C22' H22F 0.9600 .
C23' H23D 0.9600 .
C23' H23E 0.9600 .
C23' H23F 0.9600 .
Si4 C34' 1.812(11) .
Si4 C33 1.820(8) .
Si4 C32' 1.833(11) .
Si4 C34 1.862(9) .
Si4 C33' 1.908(11) .
Si4 C32 1.926(9) .
C32 H32A 0.9600 .
C32 H32B 0.9600 .
C32 H32C 0.9600 .
C33 H33A 0.9600 .
C33 H33B 0.9600 .
C33 H33C 0.9600 .
C34 H34A 0.9600 .
C34 H34B 0.9600 .
C34 H34C 0.9600 .
C32' H32D 0.9600 .
C32' H32E 0.9600 .
C32' H32F 0.9600 .
C33' H33D 0.9600 .
C33' H33E 0.9600 .
C33' H33F 0.9600 .
C34' H34D 0.9600 .
C34' H34E 0.9600 .
C34' H34F 0.9600 .
Si5 C37 1.852(15) .
Si5 C35 1.856(15) .
Si5 C36 1.860(16) .
C35 H35A 0.9600 .
C35 H35B 0.9600 .
C35 H35C 0.9600 .
C36 H36A 0.9600 .
C36 H36B 0.9600 .
C36 H36C 0.9600 .
C37 H37A 0.9600 .
C37 H37B 0.9600 .
C37 H37C 0.9600 .
Si5' C37' 1.849(7) .
Si5' C35' 1.855(8) .
Si5' C36' 1.860(8) .
C35' H35D 0.9600 .
C35' H35E 0.9600 .
C35' H35F 0.9600 .
C36' H36D 0.9600 .
C36' H36E 0.9600 .
C36' H36F 0.9600 .
C37' H37D 0.9600 .
C37' H37E 0.9600 .
C37' H37F 0.9600 .
Si6 C43 1.849(7) .
Si6 C44 1.855(7) .
Si6 C42 1.863(7) .
C42 H42A 0.9600 .
C42 H42B 0.9600 .
C42 H42C 0.9600 .
C43 H43A 0.9600 .
C43 H43B 0.9600 .
C43 H43C 0.9600 .
C44 H44A 0.9600 .
C44 H44B 0.9600 .
C44 H44C 0.9600 .
